data_7063857
loop_
_publ_author_name
'Ahmad, Reyaz'
'Choudhary, Mukesh'

_publ_section_title
;
 Synthesis and design of manganese and nickel complexes with potential
 anticancer and antibacterial activities, and antiviral properties for
 therapeutic applications
;
_journal_issue 28
_journal_name_full 'New Journal of Chemistry'
_journal_page_first 12401
_journal_page_last 12422
_journal_paper_doi 10.1039/D5NJ00268K
_journal_volume 49
_journal_year 2025
_chemical_formula_moiety 'C26 H21 Mn N4 O4, C3 H7 N O'
_chemical_formula_sum 'C29 H28 Mn N5 O5'
_chemical_formula_weight 581.50
_space_group_crystal_system triclinic
_space_group_IT_number 2
_space_group_name_Hall '-P 1'
_space_group_name_H-M_alt 'P -1'
_atom_sites_solution_hydrogens mixed
_audit_creation_date 2024-07-29
_audit_creation_method
;
Olex2 1.5
(compiled 2024.02.16 svn.r378c4104 for OlexSys, GUI svn.r6928)
;
_audit_update_record
;
2024-08-02 deposited with the CCDC.	2025-06-19 downloaded from the CCDC.
;
_cell_angle_alpha 86.538(3)
_cell_angle_beta 86.395(3)
_cell_angle_gamma 72.921(3)
_cell_formula_units_Z 2
_cell_length_a 8.3914(7)
_cell_length_b 11.9823(9)
_cell_length_c 13.8050(12)
_cell_measurement_reflns_used 9980
_cell_measurement_temperature 120(2)
_cell_measurement_theta_max 25.71
_cell_measurement_theta_min 2.65
_cell_volume 1322.95(19)
_computing_cell_refinement 'APEX4/SAINT (Bruker, 2021)'
_computing_data_collection 'APEX4 (Bruker, 2021)'
_computing_data_reduction 'SAINT/XPREP (Bruker, 2021)'
_computing_molecular_graphics 'Olex2 1.5 (Dolomanov et al., 2009)'
_computing_publication_material 'Olex2 1.5 (Dolomanov et al., 2009)'
_computing_structure_refinement 'olex2.refine 1.5 (Bourhis et al., 2015)'
_computing_structure_solution 'SHELXT 2018/2 (Sheldrick, 2018)'
_diffrn_ambient_temperature 120.00
_diffrn_measured_fraction_theta_full 0.995
_diffrn_measured_fraction_theta_max 0.988
_diffrn_measurement_device_type 'Bruker D8 Venture Diffractometer'
_diffrn_measurement_method '\f and \w scans'
_diffrn_radiation_type MoK\a
_diffrn_radiation_wavelength 0.71073
_diffrn_reflns_av_unetI/netI 0.0619
_diffrn_reflns_Laue_measured_fraction_full 0.995
_diffrn_reflns_Laue_measured_fraction_max 0.988
_diffrn_reflns_limit_h_max 10
_diffrn_reflns_limit_h_min -10
_diffrn_reflns_limit_k_max 14
_diffrn_reflns_limit_k_min -14
_diffrn_reflns_limit_l_max 16
_diffrn_reflns_limit_l_min 0
_diffrn_reflns_number 5160
_diffrn_reflns_point_group_measured_fraction_full 0.995
_diffrn_reflns_point_group_measured_fraction_max 0.988
_diffrn_reflns_theta_full 25.242
_diffrn_reflns_theta_max 25.814
_diffrn_reflns_theta_min 2.880
_diffrn_source 'fine focus sealed tube'
_exptl_absorpt_coefficient_mu 0.549
_exptl_absorpt_correction_T_max 0.745262
_exptl_absorpt_correction_T_min 0.547135
_exptl_absorpt_correction_type multi-scan
_exptl_absorpt_process_details
;
 TWINABS - Bruker AXS scaling for twinned crystals - Version 2012/1
;
_exptl_crystal_colour red
_exptl_crystal_colour_primary red
_exptl_crystal_density_diffrn 1.460
_exptl_crystal_description block
_exptl_crystal_F_000 604
_exptl_crystal_size_max 0.258
_exptl_crystal_size_mid 0.22
_exptl_crystal_size_min 0.07
_refine_diff_density_max 0.426
_refine_diff_density_min -0.498
_refine_diff_density_rms 0.127
_refine_ls_extinction_method none
_refine_ls_goodness_of_fit_ref 1.169
_refine_ls_hydrogen_treatment mixed
_refine_ls_matrix_type full
_refine_ls_number_parameters 369
_refine_ls_number_reflns 5160
_refine_ls_number_restraints 0
_refine_ls_restrained_S_all 1.169
_refine_ls_R_factor_all 0.0663
_refine_ls_R_factor_gt 0.0571
_refine_ls_shift/su_max 0.001
_refine_ls_shift/su_mean 0.000
_refine_ls_structure_factor_coef Fsqd
_refine_ls_weighting_details 'w=1/[\s^2^(Fo^2^)+(0.0663P)^2^+1.4406P] where P=(Fo^2^+2Fc^2^)/3'
_refine_ls_weighting_scheme calc
_refine_ls_wR_factor_gt 0.1426
_refine_ls_wR_factor_ref 0.1478
_reflns_Friedel_coverage 0.000
_reflns_number_gt 4674
_reflns_number_total 5160
_reflns_threshold_expression 'I > 2\s(I)'
_cod_data_source_file d5nj00268k2.cif
_cod_data_source_block shelx
_cod_database_code 7063857
_shelx_shelxl_version_number 2019/3
_shelx_space_group_comment
;
The symmetry employed for this shelxl refinement is uniquely defined
by the following loop, which should always be used as a source of
symmetry information in preference to the above space-group names.
They are only intended as comments.
;
_shelx_estimated_absorpt_t_max 0.963
_shelx_estimated_absorpt_t_min 0.871
_olex2_refinement_description
;
1. Twinned data refinement
 Scales: 0.5951
 0.4049
2.a Aromatic/amide H refined with riding coordinates:
 C2(H2), C3(H3), C5(H5), C6(H6), C7(H7), C8(H8), C11(H11), C15(H15), C16(H16),
 C18(H18), C19(H19), C20(H20), C21(H21), C24(H24), C28(H28)
2.b Idealised Me refined as rotating group:
 C13(H13A,H13B,H13C), C26(H26A,H26B,H26C), C27(H27A,H27B,H27C), C29(H29A,H29B,
 H29C)
;
_olex2_submission_special_instructions 'No special instructions were received'

loop_
_space_group_symop_operation_xyz
'x, y, z'
'-x, -y, -z'

loop_
_atom_site_label
_atom_site_type_symbol
_atom_site_fract_x
_atom_site_fract_y
_atom_site_fract_z
_atom_site_U_iso_or_equiv
_atom_site_adp_type
_atom_site_occupancy
_atom_site_site_symmetry_order
_atom_site_calc_flag
_atom_site_refinement_flags_posn
_atom_site_refinement_flags_adp
_atom_site_refinement_flags_occupancy
_atom_site_disorder_assembly
_atom_site_disorder_group
Mn1 Mn 0.77874(8) 0.66608(5) 0.73971(5) 0.01704(18) Uani 1 1 d . . . . .
C1 C 0.5656(5) 0.9164(3) 0.7856(3) 0.0189(9) Uani 1 1 d . . . . .
C2 C 0.5273(6) 1.0074(4) 0.8546(3) 0.0250(10) Uani 1 1 d . . . . .
H2 H 0.578416 0.992139 0.915336 0.030 Uiso 1 1 calc R U . . .
C3 C 0.4205(6) 1.1137(4) 0.8348(4) 0.0319(11) Uani 1 1 d . . . . .
H3 H 0.401141 1.172075 0.881295 0.038 Uiso 1 1 calc R U . . .
C4 C 0.3364(6) 1.1411(4) 0.7466(3) 0.0264(10) Uani 1 1 d . . . . .
C5 C 0.2205(7) 1.2529(4) 0.7272(4) 0.0365(12) Uani 1 1 d . . . . .
H5 H 0.203536 1.311639 0.773188 0.044 Uiso 1 1 calc R U . . .
C6 C 0.1341(6) 1.2776(4) 0.6452(4) 0.0384(13) Uani 1 1 d . . . . .
H6 H 0.054399 1.351617 0.635117 0.046 Uiso 1 1 calc R U . . .
C7 C 0.1633(6) 1.1934(4) 0.5757(4) 0.0321(11) Uani 1 1 d . . . . .
H7 H 0.103714 1.210669 0.517778 0.038 Uiso 1 1 calc R U . . .
C8 C 0.2776(6) 1.0853(3) 0.5900(3) 0.0244(9) Uani 1 1 d . . . . .
H8 H 0.296992 1.030042 0.540810 0.029 Uiso 1 1 calc R U . . .
C9 C 0.3664(5) 1.0545(3) 0.6758(3) 0.0201(9) Uani 1 1 d . . . . .
C10 C 0.4843(5) 0.9408(3) 0.6963(3) 0.0157(8) Uani 1 1 d . . . . .
C11 C 0.5118(5) 0.8533(3) 0.6259(3) 0.0166(8) Uani 1 1 d . . . . .
H11 H 0.449136 0.873632 0.569182 0.020 Uiso 1 1 calc R U . . .
C12 C 0.7291(5) 0.5733(3) 0.5533(3) 0.0191(9) Uani 1 1 d . . . . .
C13 C 0.7259(6) 0.4988(4) 0.4706(3) 0.0278(10) Uani 1 1 d . . . . .
H13A H 0.836954 0.474060 0.438030 0.042 Uiso 1 1 calc R U . . .
H13B H 0.644839 0.543759 0.424260 0.042 Uiso 1 1 calc R U . . .
H13C H 0.693676 0.429740 0.495493 0.042 Uiso 1 1 calc R U . . .
C14 C 0.6586(5) 0.4952(3) 0.8583(3) 0.0179(9) Uani 1 1 d . . . . .
C15 C 0.5164(5) 0.4540(4) 0.8824(3) 0.0216(9) Uani 1 1 d . . . . .
H15 H 0.412664 0.492374 0.854520 0.026 Uiso 1 1 calc R U . . .
C16 C 0.5294(6) 0.3611(4) 0.9444(3) 0.0236(10) Uani 1 1 d . . . . .
H16 H 0.432701 0.336956 0.961326 0.028 Uiso 1 1 calc R U . . .
C17 C 0.6834(6) 0.2975(4) 0.9858(3) 0.0226(9) Uani 1 1 d . . . . .
C18 C 0.6945(7) 0.1952(4) 1.0450(3) 0.0288(11) Uani 1 1 d . . . . .
H18 H 0.597023 0.171586 1.060747 0.035 Uiso 1 1 calc R U . . .
C19 C 0.8441(7) 0.1300(4) 1.0798(3) 0.0333(11) Uani 1 1 d . . . . .
H19 H 0.851440 0.060157 1.117999 0.040 Uiso 1 1 calc R U . . .
C20 C 0.9862(7) 0.1670(4) 1.0585(4) 0.0350(12) Uani 1 1 d . . . . .
H20 H 1.089490 0.122779 1.083997 0.042 Uiso 1 1 calc R U . . .
C21 C 0.9793(6) 0.2657(4) 1.0015(3) 0.0236(9) Uani 1 1 d . . . . .
H21 H 1.078032 0.288422 0.987852 0.028 Uiso 1 1 calc R U . . .
C22 C 0.8279(6) 0.3344(4) 0.9628(3) 0.0197(9) Uani 1 1 d . . . . .
C23 C 0.8130(5) 0.4380(4) 0.8982(3) 0.0175(9) Uani 1 1 d . . . . .
C24 C 0.9566(5) 0.4777(3) 0.8743(3) 0.0166(8) Uani 1 1 d . . . . .
H24 H 1.056230 0.438350 0.905951 0.020 Uiso 1 1 calc R U . . .
C25 C 1.0992(5) 0.6710(4) 0.7304(3) 0.0182(8) Uani 1 1 d . . . . .
C26 C 1.2451(5) 0.7142(4) 0.6998(3) 0.0251(10) Uani 1 1 d . . . . .
H26A H 1.229936 0.790409 0.727242 0.038 Uiso 1 1 calc R U . . .
H26B H 1.253749 0.722177 0.628754 0.038 Uiso 1 1 calc R U . . .
H26C H 1.347359 0.658492 0.723345 0.038 Uiso 1 1 calc R U . . .
C27 C 0.1350(7) 0.8632(5) 0.2181(3) 0.0422(13) Uani 1 1 d . . . . .
H27A H 0.189141 0.784757 0.194817 0.063 Uiso 1 1 calc R U . . .
H27B H 0.163174 0.921458 0.172862 0.063 Uiso 1 1 calc R U . . .
H27C H 0.013697 0.877174 0.222353 0.063 Uiso 1 1 calc R U . . .
C28 C 0.3005(6) 0.7853(4) 0.3563(4) 0.0312(11) Uani 1 1 d . . . . .
H28 H 0.344214 0.715566 0.322100 0.037 Uiso 1 1 calc R U . . .
C29 C 0.1193(7) 0.9829(4) 0.3593(4) 0.0415(13) Uani 1 1 d . . . . .
H29A H 0.149559 0.974519 0.427378 0.062 Uiso 1 1 calc R U . . .
H29B H -0.002466 1.005330 0.356387 0.062 Uiso 1 1 calc R U . . .
H29C H 0.161768 1.043399 0.325500 0.062 Uiso 1 1 calc R U . . .
N1 N 0.6148(4) 0.7485(3) 0.6324(2) 0.0145(7) Uani 1 1 d . . . . .
N2 N 0.6129(4) 0.6780(3) 0.5559(2) 0.0174(7) Uani 1 1 d . . . . .
H2N H 0.548(6) 0.710(4) 0.510(3) 0.021 Uiso 1 1 d . U . . .
N3 N 0.9615(4) 0.5628(3) 0.8130(2) 0.0167(7) Uani 1 1 d . . . . .
N4 N 1.1177(4) 0.5846(3) 0.7947(3) 0.0203(8) Uani 1 1 d . . . . .
N5 N 0.1921(5) 0.8722(3) 0.3129(3) 0.0238(8) Uani 1 1 d . . . . .
O1 O 0.6695(3) 0.8171(2) 0.8101(2) 0.0219(7) Uani 1 1 d . . . . .
O2 O 0.8325(4) 0.5411(2) 0.6176(2) 0.0254(7) Uani 1 1 d . . . . .
O3 O 0.6324(4) 0.5889(3) 0.7993(2) 0.0250(7) Uani 1 1 d . . . . .
O4 O 0.9581(3) 0.7242(2) 0.6906(2) 0.0209(6) Uani 1 1 d . . . . .
O5 O 0.3512(4) 0.7868(3) 0.4389(2) 0.0373(8) Uani 1 1 d . . . . .

loop_
_atom_site_aniso_label
_atom_site_aniso_U_11
_atom_site_aniso_U_22
_atom_site_aniso_U_33
_atom_site_aniso_U_23
_atom_site_aniso_U_13
_atom_site_aniso_U_12
Mn1 0.0095(3) 0.0183(3) 0.0222(3) 0.0034(2) -0.0024(3) -0.0027(3)
C1 0.015(2) 0.0178(19) 0.026(2) -0.0026(16) 0.0055(17) -0.0085(16)
C2 0.026(2) 0.032(2) 0.022(2) -0.0102(18) 0.0048(19) -0.016(2)
C3 0.033(3) 0.027(2) 0.038(3) -0.016(2) 0.010(2) -0.012(2)
C4 0.025(2) 0.017(2) 0.036(3) -0.0031(18) 0.009(2) -0.0066(18)
C5 0.034(3) 0.017(2) 0.052(3) -0.011(2) 0.016(3) 0.001(2)
C6 0.029(3) 0.019(2) 0.057(3) 0.007(2) 0.013(3) 0.004(2)
C7 0.021(2) 0.027(2) 0.043(3) 0.013(2) 0.001(2) -0.003(2)
C8 0.021(2) 0.0177(19) 0.032(2) 0.0033(17) 0.0030(19) -0.0035(18)
C9 0.014(2) 0.0163(19) 0.030(2) -0.0017(17) 0.0087(17) -0.0067(17)
C10 0.0124(19) 0.0151(18) 0.020(2) -0.0028(15) 0.0047(16) -0.0059(16)
C11 0.0113(19) 0.0184(19) 0.021(2) 0.0015(16) -0.0002(16) -0.0069(16)
C12 0.014(2) 0.0174(19) 0.027(2) 0.0010(17) 0.0002(17) -0.0075(17)
C13 0.031(3) 0.020(2) 0.032(3) -0.0076(19) 0.003(2) -0.006(2)
C14 0.017(2) 0.018(2) 0.017(2) -0.0016(16) -0.0012(16) -0.0019(17)
C15 0.016(2) 0.025(2) 0.026(2) -0.0001(17) -0.0037(18) -0.0082(18)
C16 0.022(2) 0.025(2) 0.027(2) -0.0039(18) 0.0025(18) -0.0119(19)
C17 0.028(3) 0.023(2) 0.018(2) -0.0043(17) 0.0019(18) -0.0081(19)
C18 0.038(3) 0.026(2) 0.024(2) -0.0015(18) 0.006(2) -0.013(2)
C19 0.041(3) 0.026(2) 0.031(3) 0.0082(19) -0.002(2) -0.008(2)
C20 0.037(3) 0.031(3) 0.033(3) 0.006(2) -0.008(2) -0.003(2)
C21 0.023(2) 0.023(2) 0.022(2) 0.0014(17) -0.0024(18) -0.0031(19)
C22 0.024(2) 0.018(2) 0.016(2) -0.0041(16) 0.0016(17) -0.0052(18)
C23 0.015(2) 0.021(2) 0.016(2) -0.0037(16) -0.0010(16) -0.0032(16)
C24 0.014(2) 0.0166(19) 0.017(2) -0.0008(15) -0.0028(16) -0.0012(16)
C25 0.0096(18) 0.023(2) 0.022(2) -0.0061(17) 0.0000(16) -0.0044(17)
C26 0.013(2) 0.035(2) 0.031(2) 0.0002(19) -0.0008(18) -0.013(2)
C27 0.042(3) 0.061(3) 0.026(3) 0.005(2) -0.011(2) -0.017(3)
C28 0.030(3) 0.030(2) 0.034(3) 0.000(2) -0.003(2) -0.008(2)
C29 0.033(3) 0.034(3) 0.055(4) -0.007(2) -0.007(3) -0.005(2)
N1 0.0131(16) 0.0132(15) 0.0162(16) -0.0025(12) -0.0004(14) -0.0019(13)
N2 0.0152(18) 0.0178(17) 0.0174(17) -0.0009(14) -0.0012(14) -0.0019(14)
N3 0.0087(17) 0.0208(17) 0.0196(17) -0.0027(14) -0.0025(14) -0.0022(14)
N4 0.0110(17) 0.0282(19) 0.0234(19) 0.0008(15) -0.0035(14) -0.0082(15)
N5 0.022(2) 0.028(2) 0.0216(19) 0.0023(15) -0.0076(15) -0.0066(16)
O1 0.0191(16) 0.0239(15) 0.0217(15) -0.0044(12) -0.0030(12) -0.0034(12)
O2 0.0179(16) 0.0203(14) 0.0333(17) -0.0039(12) -0.0036(14) 0.0027(13)
O3 0.0151(16) 0.0271(16) 0.0327(18) 0.0085(13) -0.0040(13) -0.0076(13)
O4 0.0114(15) 0.0218(15) 0.0286(16) 0.0035(12) -0.0032(12) -0.0040(12)
O5 0.032(2) 0.048(2) 0.0288(19) 0.0054(16) -0.0134(15) -0.0057(17)

loop_
_atom_type_symbol
_atom_type_description
_atom_type_scat_dispersion_real
_atom_type_scat_dispersion_imag
_atom_type_scat_source
C C 0.0033 0.0016 'International Tables Vol C Tables 4.2.6.8 and 6.1.1.4'
H H 0.0000 0.0000 'International Tables Vol C Tables 4.2.6.8 and 6.1.1.4'
N N 0.0061 0.0033 'International Tables Vol C Tables 4.2.6.8 and 6.1.1.4'
O O 0.0106 0.0060 'International Tables Vol C Tables 4.2.6.8 and 6.1.1.4'
Mn Mn 0.3368 0.7283 'International Tables Vol C Tables 4.2.6.8 and 6.1.1.4'

loop_
_geom_angle_atom_site_label_1
_geom_angle_atom_site_label_2
_geom_angle_atom_site_label_3
_geom_angle
_geom_angle_site_symmetry_1
_geom_angle_site_symmetry_3
_geom_angle_publ_flag
N1 Mn1 O2 74.35(11) . . ?
N3 Mn1 N1 165.14(14) . . ?
N3 Mn1 O1 111.06(13) . . ?
N3 Mn1 O2 91.28(13) . . ?
O1 Mn1 N1 83.13(12) . . ?
O1 Mn1 O2 157.42(11) . . ?
O3 Mn1 N1 93.66(13) . . ?
O3 Mn1 N3 89.91(14) . . ?
O3 Mn1 O1 93.58(13) . . ?
O3 Mn1 O2 89.53(13) . . ?
O3 Mn1 O4 169.81(13) . . ?
O4 Mn1 N1 95.92(13) . . ?
O4 Mn1 N3 79.94(13) . . ?
O4 Mn1 O1 91.00(12) . . ?
O4 Mn1 O2 89.72(12) . . ?
C10 C1 C2 118.0(4) . . ?
O1 C1 C2 117.7(4) . . ?
O1 C1 C10 124.3(4) . . ?
C1 C2 H2 119.2 . . ?
C3 C2 C1 121.6(4) . . ?
C3 C2 H2 119.2 . . ?
C2 C3 H3 119.0 . . ?
C2 C3 C4 122.0(4) . . ?
C4 C3 H3 119.0 . . ?
C3 C4 C5 121.7(4) . . ?
C3 C4 C9 119.4(4) . . ?
C9 C4 C5 118.9(4) . . ?
C4 C5 H5 119.1 . . ?
C6 C5 C4 121.9(5) . . ?
C6 C5 H5 119.1 . . ?
C5 C6 H6 120.3 . . ?
C5 C6 C7 119.4(4) . . ?
C7 C6 H6 120.3 . . ?
C6 C7 H7 119.6 . . ?
C8 C7 C6 120.8(5) . . ?
C8 C7 H7 119.6 . . ?
C7 C8 H8 119.2 . . ?
C7 C8 C9 121.7(4) . . ?
C9 C8 H8 119.2 . . ?
C4 C9 C10 118.5(4) . . ?
C8 C9 C4 117.3(4) . . ?
C8 C9 C10 124.2(4) . . ?
C1 C10 C9 120.5(4) . . ?
C1 C10 C11 121.0(4) . . ?
C11 C10 C9 118.4(4) . . ?
C10 C11 H11 117.0 . . ?
N1 C11 C10 126.0(4) . . ?
N1 C11 H11 117.0 . . ?
N2 C12 C13 116.8(4) . . ?
O2 C12 C13 122.5(4) . . ?
O2 C12 N2 120.7(4) . . ?
C12 C13 H13A 109.5 . . ?
C12 C13 H13B 109.5 . . ?
C12 C13 H13C 109.5 . . ?
H13A C13 H13B 109.5 . . ?
H13A C13 H13C 109.5 . . ?
H13B C13 H13C 109.5 . . ?
C23 C14 C15 120.3(4) . . ?
O3 C14 C15 115.8(4) . . ?
O3 C14 C23 123.9(4) . . ?
C14 C15 H15 119.9 . . ?
C16 C15 C14 120.1(4) . . ?
C16 C15 H15 119.9 . . ?
C15 C16 H16 118.8 . . ?
C15 C16 C17 122.4(4) . . ?
C17 C16 H16 118.8 . . ?
C18 C17 C16 120.5(4) . . ?
C18 C17 C22 120.1(4) . . ?
C22 C17 C16 119.3(4) . . ?
C17 C18 H18 119.7 . . ?
C19 C18 C17 120.7(5) . . ?
C19 C18 H18 119.7 . . ?
C18 C19 H19 120.3 . . ?
C18 C19 C20 119.4(4) . . ?
C20 C19 H19 120.3 . . ?
C19 C20 H20 119.4 . . ?
C21 C20 C19 121.3(5) . . ?
C21 C20 H20 119.4 . . ?
C20 C21 H21 119.4 . . ?
C20 C21 C22 121.1(4) . . ?
C22 C21 H21 119.4 . . ?
C17 C22 C23 118.6(4) . . ?
C21 C22 C17 117.4(4) . . ?
C21 C22 C23 124.0(4) . . ?
C14 C23 C22 119.3(4) . . ?
C14 C23 C24 120.9(4) . . ?
C24 C23 C22 119.8(4) . . ?
C23 C24 H24 117.3 . . ?
N3 C24 C23 125.3(4) . . ?
N3 C24 H24 117.3 . . ?
N4 C25 C26 119.3(4) . . ?
N4 C25 O4 123.8(4) . . ?
O4 C25 C26 116.9(4) . . ?
C25 C26 H26A 109.5 . . ?
C25 C26 H26B 109.5 . . ?
C25 C26 H26C 109.5 . . ?
H26A C26 H26B 109.5 . . ?
H26A C26 H26C 109.5 . . ?
H26B C26 H26C 109.5 . . ?
H27A C27 H27B 109.5 . . ?
H27A C27 H27C 109.5 . . ?
H27B C27 H27C 109.5 . . ?
N5 C27 H27A 109.5 . . ?
N5 C27 H27B 109.5 . . ?
N5 C27 H27C 109.5 . . ?
N5 C28 H28 117.4 . . ?
O5 C28 H28 117.4 . . ?
O5 C28 N5 125.2(5) . . ?
H29A C29 H29B 109.5 . . ?
H29A C29 H29C 109.5 . . ?
H29B C29 H29C 109.5 . . ?
N5 C29 H29A 109.5 . . ?
N5 C29 H29B 109.5 . . ?
N5 C29 H29C 109.5 . . ?
C11 N1 Mn1 130.9(3) . . ?
C11 N1 N2 114.8(3) . . ?
N2 N1 Mn1 114.3(2) . . ?
C12 N2 N1 117.4(3) . . ?
C12 N2 H2N 126(3) . . ?
N1 N2 H2N 116(3) . . ?
C24 N3 Mn1 128.1(3) . . ?
C24 N3 N4 117.0(3) . . ?
N4 N3 Mn1 114.9(2) . . ?
C25 N4 N3 108.3(3) . . ?
C27 N5 C29 116.4(4) . . ?
C28 N5 C27 122.2(4) . . ?
C28 N5 C29 121.3(4) . . ?
C1 O1 Mn1 134.1(3) . . ?
C12 O2 Mn1 112.3(3) . . ?
C14 O3 Mn1 131.5(3) . . ?
C25 O4 Mn1 113.1(2) . . ?

loop_
_geom_bond_atom_site_label_1
_geom_bond_atom_site_label_2
_geom_bond_distance
_geom_bond_site_symmetry_2
_geom_bond_publ_flag
Mn1 N1 2.084(3) . ?
Mn1 N3 1.959(3) . ?
Mn1 O1 2.046(3) . ?
Mn1 O2 2.258(3) . ?
Mn1 O3 1.867(3) . ?
Mn1 O4 1.908(3) . ?
C1 C2 1.442(6) . ?
C1 C10 1.420(6) . ?
C1 O1 1.292(5) . ?
C2 H2 0.9500 . ?
C2 C3 1.348(7) . ?
C3 H3 0.9500 . ?
C3 C4 1.418(7) . ?
C4 C5 1.427(6) . ?
C4 C9 1.426(6) . ?
C5 H5 0.9500 . ?
C5 C6 1.353(8) . ?
C6 H6 0.9500 . ?
C6 C7 1.393(8) . ?
C7 H7 0.9500 . ?
C7 C8 1.378(6) . ?
C8 H8 0.9500 . ?
C8 C9 1.411(6) . ?
C9 C10 1.453(5) . ?
C10 C11 1.432(6) . ?
C11 H11 0.9500 . ?
C11 N1 1.300(5) . ?
C12 C13 1.498(6) . ?
C12 N2 1.345(5) . ?
C12 O2 1.244(5) . ?
C13 H13A 0.9800 . ?
C13 H13B 0.9800 . ?
C13 H13C 0.9800 . ?
C14 C15 1.434(6) . ?
C14 C23 1.405(6) . ?
C14 O3 1.319(5) . ?
C15 H15 0.9500 . ?
C15 C16 1.345(6) . ?
C16 H16 0.9500 . ?
C16 C17 1.428(6) . ?
C17 C18 1.414(6) . ?
C17 C22 1.420(6) . ?
C18 H18 0.9500 . ?
C18 C19 1.369(7) . ?
C19 H19 0.9500 . ?
C19 C20 1.398(7) . ?
C20 H20 0.9500 . ?
C20 C21 1.369(6) . ?
C21 H21 0.9500 . ?
C21 C22 1.413(6) . ?
C22 C23 1.463(6) . ?
C23 C24 1.434(6) . ?
C24 H24 0.9500 . ?
C24 N3 1.293(5) . ?
C25 C26 1.492(5) . ?
C25 N4 1.302(5) . ?
C25 O4 1.306(5) . ?
C26 H26A 0.9800 . ?
C26 H26B 0.9800 . ?
C26 H26C 0.9800 . ?
C27 H27A 0.9800 . ?
C27 H27B 0.9800 . ?
C27 H27C 0.9800 . ?
C27 N5 1.442(6) . ?
C28 H28 0.9500 . ?
C28 N5 1.306(6) . ?
C28 O5 1.245(6) . ?
C29 H29A 0.9800 . ?
C29 H29B 0.9800 . ?
C29 H29C 0.9800 . ?
C29 N5 1.457(6) . ?
N1 N2 1.395(5) . ?
N2 H2N 0.86(5) . ?
N3 N4 1.414(4) . ?

loop_
_geom_hbond_atom_site_label_D
_geom_hbond_atom_site_label_H
_geom_hbond_atom_site_label_A
_geom_hbond_distance_DH
_geom_hbond_distance_HA
_geom_hbond_distance_DA
_geom_hbond_angle_DHA
_geom_hbond_site_symmetry_A
_geom_hbond_publ_flag
C11 H11 O5 0.95 2.43 3.229(5) 141.6 . yes
C15 H15 N4 0.95 2.56 3.509(6) 173.5 1_455 yes
C26 H26C O3 0.98 2.56 3.486(5) 157.5 1_655 yes
N2 H2N O5 0.86(5) 1.93(5) 2.764(5) 163(4) . yes

loop_
_geom_torsion_atom_site_label_1
_geom_torsion_atom_site_label_2
_geom_torsion_atom_site_label_3
_geom_torsion_atom_site_label_4
_geom_torsion
_geom_torsion_site_symmetry_1
_geom_torsion_site_symmetry_2
_geom_torsion_site_symmetry_3
_geom_torsion_site_symmetry_4
_geom_torsion_publ_flag
Mn1 N1 N2 C12 -8.4(4) . . . . ?
Mn1 N3 N4 C25 -0.5(4) . . . . ?
C1 C2 C3 C4 1.9(7) . . . . ?
C1 C10 C11 N1 -3.4(6) . . . . ?
C2 C1 C10 C9 0.1(5) . . . . ?
C2 C1 C10 C11 -177.8(3) . . . . ?
C2 C1 O1 Mn1 -174.8(3) . . . . ?
C2 C3 C4 C5 178.4(5) . . . . ?
C2 C3 C4 C9 -0.8(7) . . . . ?
C3 C4 C5 C6 -176.9(5) . . . . ?
C3 C4 C9 C8 178.9(4) . . . . ?
C3 C4 C9 C10 -0.6(6) . . . . ?
C4 C5 C6 C7 -2.5(8) . . . . ?
C4 C9 C10 C1 0.9(5) . . . . ?
C4 C9 C10 C11 178.8(4) . . . . ?
C5 C4 C9 C8 -0.3(6) . . . . ?
C5 C4 C9 C10 -179.8(4) . . . . ?
C5 C6 C7 C8 0.6(7) . . . . ?
C6 C7 C8 C9 1.4(7) . . . . ?
C7 C8 C9 C4 -1.5(6) . . . . ?
C7 C8 C9 C10 177.9(4) . . . . ?
C8 C9 C10 C1 -178.6(4) . . . . ?
C8 C9 C10 C11 -0.6(6) . . . . ?
C9 C4 C5 C6 2.4(7) . . . . ?
C9 C10 C11 N1 178.7(4) . . . . ?
C10 C1 C2 C3 -1.4(6) . . . . ?
C10 C1 O1 Mn1 6.5(6) . . . . ?
C10 C11 N1 Mn1 -1.1(6) . . . . ?
C10 C11 N1 N2 177.2(3) . . . . ?
C11 N1 N2 C12 173.0(3) . . . . ?
C13 C12 N2 N1 -179.9(3) . . . . ?
C13 C12 O2 Mn1 -172.8(3) . . . . ?
C14 C15 C16 C17 -2.3(7) . . . . ?
C14 C23 C24 N3 -3.2(6) . . . . ?
C15 C14 C23 C22 1.5(6) . . . . ?
C15 C14 C23 C24 179.6(4) . . . . ?
C15 C14 O3 Mn1 -174.0(3) . . . . ?
C15 C16 C17 C18 -175.2(4) . . . . ?
C15 C16 C17 C22 1.4(7) . . . . ?
C16 C17 C18 C19 175.8(4) . . . . ?
C16 C17 C22 C21 -177.0(4) . . . . ?
C16 C17 C22 C23 1.0(6) . . . . ?
C17 C18 C19 C20 1.7(7) . . . . ?
C17 C22 C23 C14 -2.3(6) . . . . ?
C17 C22 C23 C24 179.6(4) . . . . ?
C18 C17 C22 C21 -0.4(6) . . . . ?
C18 C17 C22 C23 177.6(4) . . . . ?
C18 C19 C20 C21 -1.6(7) . . . . ?
C19 C20 C21 C22 0.5(7) . . . . ?
C20 C21 C22 C17 0.5(6) . . . . ?
C20 C21 C22 C23 -177.4(4) . . . . ?
C21 C22 C23 C14 175.5(4) . . . . ?
C21 C22 C23 C24 -2.6(6) . . . . ?
C22 C17 C18 C19 -0.7(7) . . . . ?
C22 C23 C24 N3 174.9(4) . . . . ?
C23 C14 C15 C16 0.8(6) . . . . ?
C23 C14 O3 Mn1 7.2(6) . . . . ?
C23 C24 N3 Mn1 2.8(6) . . . . ?
C23 C24 N3 N4 -176.3(4) . . . . ?
C24 N3 N4 C25 178.7(4) . . . . ?
C26 C25 N4 N3 178.3(4) . . . . ?
C26 C25 O4 Mn1 -177.3(3) . . . . ?
N1 Mn1 O3 C14 159.5(4) . . . . ?
N2 C12 O2 Mn1 6.7(5) . . . . ?
N3 Mn1 O3 C14 -6.1(4) . . . . ?
N4 C25 O4 Mn1 2.1(5) . . . . ?
O1 Mn1 O3 C14 -117.2(4) . . . . ?
O1 C1 C2 C3 179.8(4) . . . . ?
O1 C1 C10 C9 178.7(4) . . . . ?
O1 C1 C10 C11 0.9(6) . . . . ?
O2 Mn1 O3 C14 85.2(4) . . . . ?
O2 C12 N2 N1 0.7(5) . . . . ?
O3 C14 C15 C16 -178.0(4) . . . . ?
O3 C14 C23 C22 -179.8(4) . . . . ?
O3 C14 C23 C24 -1.7(6) . . . . ?
O4 Mn1 O3 C14 -0.6(10) . . . . ?
O4 C25 N4 N3 -1.0(6) . . . . ?
O5 C28 N5 C27 -178.0(5) . . . . ?
O5 C28 N5 C29 0.5(7) . . . . ?

loop_
_twin_individual_id
_twin_individual_mass_fraction_refined
1 0.5951
2 0.4049
